data_7047148
loop_
_publ_author_name
'Liu, Na'
'Liu, Bo'
'Cui, Dongmei'

_publ_section_title
;
 Alkaline earth metal complexes stabilized by amidine and guanidine
 ligands: synthesis, structure and their catalytic activity towards
 polymerization of rac-lactide.
;
_journal_issue 36
_journal_name_full 'Dalton transactions (Cambridge, England : 2003)'
_journal_page_first 12623
_journal_page_last 12632
_journal_paper_doi 10.1039/c8dt01434e
_journal_volume 47
_journal_year 2018
_chemical_formula_sum 'C32 H50 Ca N4 O2 Si2'
_chemical_formula_weight 619.02
_space_group_crystal_system orthorhombic
_space_group_IT_number 56
_space_group_name_Hall '-P 2ab 2ac'
_space_group_name_H-M_alt 'P c c n'
_symmetry_space_group_name_Hall '-P 2ab 2ac'
_symmetry_space_group_name_H-M 'P c c n'
_atom_sites_solution_hydrogens geom
_audit_creation_method SHELXL-2014/7
_audit_update_record
;
2018-07-24 deposited with the CCDC.
2018-07-26 downloaded from the CCDC.
;
_cell_angle_alpha 90
_cell_angle_beta 90
_cell_angle_gamma 90
_cell_formula_units_Z 8
_cell_length_a 14.9714(12)
_cell_length_b 16.1922(13)
_cell_length_c 29.027(2)
_cell_measurement_reflns_used 3498
_cell_measurement_temperature 184.5(2)
_cell_measurement_theta_max 19.49
_cell_measurement_theta_min 2.32
_cell_volume 7036.7(9)
_computing_cell_refinement 'Bruker SMART'
_computing_data_collection 'Bruker SMART'
_computing_data_reduction 'Bruker SAINT'
_computing_molecular_graphics 'Bruker SHELXTL'
_computing_publication_material 'Bruker SHELXTL'
_computing_structure_refinement 'SHELXL-2014/7 (Sheldrick, 2014)'
_computing_structure_solution 'Bruker SHELXTL'
_diffrn_ambient_temperature 184.5(2)
_diffrn_measured_fraction_theta_full 0.999
_diffrn_measured_fraction_theta_max 0.999
_diffrn_measurement_device_type 'CCD area detector'
_diffrn_measurement_method 'phi and omega scans'
_diffrn_radiation_type MoK\a
_diffrn_radiation_wavelength 0.71073
_diffrn_reflns_av_R_equivalents 0.0784
_diffrn_reflns_av_unetI/netI 0.0510
_diffrn_reflns_Laue_measured_fraction_full 0.999
_diffrn_reflns_Laue_measured_fraction_max 0.999
_diffrn_reflns_limit_h_max 17
_diffrn_reflns_limit_h_min -13
_diffrn_reflns_limit_k_max 19
_diffrn_reflns_limit_k_min -19
_diffrn_reflns_limit_l_max 34
_diffrn_reflns_limit_l_min -34
_diffrn_reflns_number 39332
_diffrn_reflns_point_group_measured_fraction_full 0.999
_diffrn_reflns_point_group_measured_fraction_max 0.999
_diffrn_reflns_theta_full 25.040
_diffrn_reflns_theta_max 25.040
_diffrn_reflns_theta_min 1.853
_exptl_absorpt_coefficient_mu 0.279
_exptl_absorpt_correction_type multi-scan
_exptl_absorpt_process_details SADABS
_exptl_crystal_colour colorless
_exptl_crystal_density_diffrn 1.169
_exptl_crystal_description block
_exptl_crystal_F_000 2672
_exptl_crystal_size_max 0.200
_exptl_crystal_size_mid 0.180
_exptl_crystal_size_min 0.150
_exptl_transmission_factor_max 0.788
_exptl_transmission_factor_min 0.729
_refine_diff_density_max 0.639
_refine_diff_density_min -0.319
_refine_diff_density_rms 0.055
_refine_ls_extinction_method none
_refine_ls_goodness_of_fit_ref 1.014
_refine_ls_hydrogen_treatment constr
_refine_ls_matrix_type full
_refine_ls_number_parameters 422
_refine_ls_number_reflns 6229
_refine_ls_number_restraints 62
_refine_ls_restrained_S_all 1.032
_refine_ls_R_factor_all 0.0853
_refine_ls_R_factor_gt 0.0535
_refine_ls_shift/su_max 0.000
_refine_ls_shift/su_mean 0.000
_refine_ls_structure_factor_coef Fsqd
_refine_ls_weighting_details 'w=1/[\s^2^(Fo^2^)+(0.0630P)^2^+3.9587P] where P=(Fo^2^+2Fc^2^)/3'
_refine_ls_weighting_scheme calc
_refine_ls_wR_factor_gt 0.1231
_refine_ls_wR_factor_ref 0.1413
_reflns_Friedel_coverage 0.000
_reflns_number_gt 4341
_reflns_number_total 6229
_reflns_threshold_expression 'I > 2\s(I)'
_cod_data_source_file c8dt01434e2.cif
_cod_data_source_block ln
_cod_depositor_comments 'Adding full bibliography for 7047143--7047148.cif.'
_cod_original_cell_volume 7036.8(10)
_cod_database_code 7047148
_shelx_shelxl_version_number 2014/7
_shelx_space_group_comment
;
The symmetry employed for this shelxl refinement is uniquely defined
by the following loop, which should always be used as a source of
symmetry information in preference to the above space-group names.
They are only intended as comments.
;
_shelx_estimated_absorpt_t_min 0.946
_shelx_estimated_absorpt_t_max 0.959

loop_
_space_group_symop_operation_xyz
'x, y, z'
'-x+1/2, -y+1/2, z'
'-x, y+1/2, -z+1/2'
'x+1/2, -y, -z+1/2'
'-x, -y, -z'
'x-1/2, y-1/2, -z'
'x, -y-1/2, z-1/2'
'-x-1/2, y, z-1/2'

loop_
_atom_site_label
_atom_site_type_symbol
_atom_site_fract_x
_atom_site_fract_y
_atom_site_fract_z
_atom_site_U_iso_or_equiv
_atom_site_adp_type
_atom_site_occupancy
_atom_site_site_symmetry_order
_atom_site_calc_flag
_atom_site_refinement_flags_posn
_atom_site_refinement_flags_adp
_atom_site_refinement_flags_occupancy
_atom_site_disorder_assembly
_atom_site_disorder_group
Ca1 Ca 0.25756(4) 0.14127(3) 0.40314(2) 0.02902(17) Uani 1 1 d . . . . .
Si1 Si 0.38138(6) -0.04356(5) 0.39669(3) 0.0403(2) Uani 1 1 d . . . . .
Si2 Si 0.18424(7) -0.05980(5) 0.39367(4) 0.0496(3) Uani 1 1 d . . . . .
O1 O 0.27963(15) 0.11265(12) 0.49175(7) 0.0408(5) Uani 1 1 d . . . . .
O2 O 0.22493(14) 0.13782(12) 0.31720(7) 0.0393(5) Uani 1 1 d . . . . .
N1 N 0.36029(15) 0.22625(14) 0.44522(7) 0.0291(6) Uani 1 1 d . . . . .
C7 C 0.41553(18) 0.25598(16) 0.41289(9) 0.0264(6) Uani 1 1 d . . . . .
N2 N 0.50601(15) 0.26246(14) 0.41732(8) 0.0311(6) Uani 1 1 d . . . . .
N4 N 0.27759(17) -0.00254(14) 0.39623(9) 0.0388(6) Uani 1 1 d . . . . .
N3 N 0.13179(15) 0.22186(14) 0.37500(7) 0.0283(5) Uani 1 1 d . . . . .
C14 C 0.1012(2) 0.22443(17) 0.32906(10) 0.0323(7) Uani 1 1 d . . . . .
C1 C 0.3269(2) 0.16872(18) 0.51838(10) 0.0344(7) Uani 1 1 d . . . . .
C6 C 0.37345(19) 0.22894(17) 0.49305(10) 0.0312(7) Uani 1 1 d . . . . .
C13 C 0.1555(2) 0.18115(19) 0.29770(10) 0.0378(7) Uani 1 1 d . . . . .
C5 C 0.4197(2) 0.2885(2) 0.51769(10) 0.0409(8) Uani 1 1 d . . . . .
H5 H 0.4502 0.3298 0.5019 0.049 Uiso 1 1 calc R U . . .
C10 C 0.5582(2) 0.32454(19) 0.39212(10) 0.0373(7) Uani 1 1 d . . . . .
H10A H 0.5181 0.3573 0.3733 0.045 Uiso 1 1 calc R U . . .
H10B H 0.5997 0.2967 0.3717 0.045 Uiso 1 1 calc R U . . .
C8 C 0.5558(2) 0.21028(19) 0.44966(11) 0.0407(8) Uani 1 1 d . . . . .
H8A H 0.5165 0.1675 0.4613 0.049 Uiso 1 1 calc R U . . .
H8B H 0.5749 0.2436 0.4756 0.049 Uiso 1 1 calc R U . . .
C15 C 0.0307(2) 0.27036(18) 0.31152(11) 0.0395(8) Uani 1 1 d . . . . .
H15 H -0.0056 0.2999 0.3317 0.047 Uiso 1 1 calc R U . . .
C9 C 0.6370(2) 0.1703(2) 0.42778(13) 0.0512(9) Uani 1 1 d . . . . .
H9A H 0.6191 0.1407 0.4006 0.077 Uiso 1 1 calc R U . . .
H9B H 0.6637 0.1326 0.4493 0.077 Uiso 1 1 calc R U . . .
H9C H 0.6794 0.2121 0.4195 0.077 Uiso 1 1 calc R U . . .
C3 C 0.3765(2) 0.2279(3) 0.58921(12) 0.0558(10) Uani 1 1 d . . . . .
H3 H 0.3778 0.2274 0.6212 0.067 Uiso 1 1 calc R U . . .
C4 C 0.4214(2) 0.2879(2) 0.56549(12) 0.0535(9) Uani 1 1 d . . . . .
H4 H 0.4531 0.3282 0.5814 0.064 Uiso 1 1 calc R U . . .
C16 C 0.0131(2) 0.2732(2) 0.26483(11) 0.0510(9) Uani 1 1 d . . . . .
H16 H -0.0346 0.3042 0.2538 0.061 Uiso 1 1 calc R U . . .
C11 C 0.6099(2) 0.3814(2) 0.42388(12) 0.0487(9) Uani 1 1 d . . . . .
H11A H 0.5695 0.4073 0.4451 0.073 Uiso 1 1 calc R U . . .
H11B H 0.6396 0.4230 0.4060 0.073 Uiso 1 1 calc R U . . .
H11C H 0.6534 0.3499 0.4407 0.073 Uiso 1 1 calc R U . . .
C19 C 0.2808(2) 0.0913(2) 0.28647(11) 0.0525(9) Uani 1 1 d . . . . .
H19A H 0.2446 0.0541 0.2687 0.079 Uiso 1 1 calc R U . . .
H19B H 0.3236 0.0602 0.3040 0.079 Uiso 1 1 calc R U . . .
H19C H 0.3117 0.1284 0.2662 0.079 Uiso 1 1 calc R U . . .
C17 C 0.0662(3) 0.2304(2) 0.23489(12) 0.0593(10) Uani 1 1 d . . . . .
H17 H 0.0539 0.2318 0.2035 0.071 Uiso 1 1 calc R U . . .
C18 C 0.1384(3) 0.1847(2) 0.25083(11) 0.0539(10) Uani 1 1 d . . . . .
H18 H 0.1751 0.1567 0.2302 0.065 Uiso 1 1 calc R U . . .
C2 C 0.3290(2) 0.1680(2) 0.56560(11) 0.0473(9) Uani 1 1 d . . . . .
H2 H 0.2985 0.1272 0.5818 0.057 Uiso 1 1 calc R U . . .
C25 C 0.1795(3) -0.1480(2) 0.43555(15) 0.0673(11) Uani 1 1 d . . . . .
H25A H 0.2304 -0.1831 0.4311 0.101 Uiso 1 1 calc R U . . .
H25B H 0.1258 -0.1791 0.4305 0.101 Uiso 1 1 calc R U . . .
H25C H 0.1798 -0.1268 0.4664 0.101 Uiso 1 1 calc R U . . .
C22 C 0.4193(3) -0.0776(3) 0.45452(13) 0.0838(14) Uani 1 1 d . . . . .
H22A H 0.4200 -0.0312 0.4751 0.126 Uiso 1 1 calc R U . . .
H22B H 0.4783 -0.1004 0.4522 0.126 Uiso 1 1 calc R U . . .
H22C H 0.3791 -0.1189 0.4661 0.126 Uiso 1 1 calc R U . . .
C12 C 0.2420(3) 0.0435(2) 0.51558(13) 0.0630(11) Uani 1 1 d . . . . .
H12A H 0.2870 0.0180 0.5343 0.095 Uiso 1 1 calc R U . . .
H12B H 0.2200 0.0041 0.4936 0.095 Uiso 1 1 calc R U . . .
H12C H 0.1937 0.0619 0.5348 0.095 Uiso 1 1 calc R U . . .
C23 C 0.0882(3) 0.0068(3) 0.4075(2) 0.1022(18) Uani 1 1 d . U . . .
H23A H 0.0948 0.0281 0.4382 0.153 Uiso 1 1 calc R U . . .
H23B H 0.0341 -0.0249 0.4056 0.153 Uiso 1 1 calc R U . . .
H23C H 0.0856 0.0517 0.3860 0.153 Uiso 1 1 calc R U . . .
C20 C 0.4652(3) 0.0340(3) 0.37766(17) 0.0801(13) Uani 1 1 d . . . . .
H20A H 0.4603 0.0421 0.3450 0.120 Uiso 1 1 calc R U . . .
H20B H 0.5241 0.0146 0.3849 0.120 Uiso 1 1 calc R U . . .
H20C H 0.4545 0.0854 0.3932 0.120 Uiso 1 1 calc R U . . .
C21 C 0.3971(3) -0.1348(3) 0.35753(15) 0.0755(13) Uani 1 1 d . . . . .
H21A H 0.3594 -0.1793 0.3675 0.113 Uiso 1 1 calc R U . . .
H21B H 0.4584 -0.1522 0.3585 0.113 Uiso 1 1 calc R U . . .
H21C H 0.3817 -0.1196 0.3266 0.113 Uiso 1 1 calc R U . . .
C24 C 0.1595(3) -0.1071(3) 0.33595(16) 0.0945(16) Uani 1 1 d . . . . .
H24A H 0.1546 -0.0643 0.3132 0.142 Uiso 1 1 calc R U . . .
H24B H 0.1043 -0.1371 0.3375 0.142 Uiso 1 1 calc R U . . .
H24C H 0.2070 -0.1440 0.3276 0.142 Uiso 1 1 calc R U . . .
C7A C 0.4833(5) 0.9643(7) 0.2294(3) 0.114(5) Uani 0.500(7) 1 d D . P A -1
H7AA H 0.5144 0.9188 0.2155 0.170 Uiso 0.500(7) 1 calc R U P A -1
H7AB H 0.4727 0.9524 0.2614 0.170 Uiso 0.500(7) 1 calc R U P A -1
H7AC H 0.5188 1.0134 0.2268 0.170 Uiso 0.500(7) 1 calc R U P A -1
C1A C 0.3971(5) 0.9767(5) 0.2057(3) 0.066(3) Uani 0.500(7) 1 d DG U P A -1
C2A C 0.3824(4) 1.0494(4) 0.1814(2) 0.062(3) Uani 0.500(7) 1 d DG . P A -1
H2A H 0.4279 1.0881 0.1785 0.075 Uiso 0.500(7) 1 calc R U P A -1
C3A C 0.2996(6) 1.0642(4) 0.1613(3) 0.051(3) Uani 0.500(7) 1 d G U P A -1
H3A H 0.2897 1.1128 0.1450 0.061 Uiso 0.500(7) 1 calc R U P A -1
C4A C 0.2315(5) 1.0063(6) 0.1656(4) 0.054(3) Uani 0.500(7) 1 d G . P A -1
H4A H 0.1761 1.0162 0.1522 0.065 Uiso 0.500(7) 1 calc R U P A -1
C5A C 0.2462(6) 0.9337(6) 0.1900(4) 0.088(4) Uani 0.500(7) 1 d G U P A -1
H5A H 0.2007 0.8950 0.1929 0.105 Uiso 0.500(7) 1 calc R U P A -1
C6A C 0.3290(6) 0.9189(4) 0.2100(3) 0.076(4) Uani 0.500(7) 1 d DG U P A -1
H6A H 0.3389 0.8703 0.2263 0.091 Uiso 0.500(7) 1 calc R U P A -1
C1B C 0.2826(6) 0.9013(5) 0.2034(3) 0.081(4) Uani 0.500(7) 1 d DG . P A -2
C2B C 0.3698(5) 0.9300(6) 0.2076(3) 0.065(3) Uani 0.500(7) 1 d DG U P A -2
H2B H 0.4128 0.8975 0.2219 0.078 Uiso 0.500(7) 1 calc R U P A -2
C3B C 0.3926(6) 1.0072(7) 0.1903(4) 0.116(6) Uani 0.500(7) 1 d G U P A -2
H3B H 0.4509 1.0264 0.1931 0.139 Uiso 0.500(7) 1 calc R U P A -2
C4B C 0.3283(10) 1.0558(5) 0.1689(4) 0.101(6) Uani 0.500(7) 1 d G . P A -2
H4B H 0.3435 1.1075 0.1574 0.121 Uiso 0.500(7) 1 calc R U P A -2
C5B C 0.2411(9) 1.0271(7) 0.1647(5) 0.120(9) Uani 0.500(7) 1 d G . P A -2
H5B H 0.1981 1.0596 0.1504 0.144 Uiso 0.500(7) 1 calc R U P A -2
C6B C 0.2183(5) 0.9498(7) 0.1820(4) 0.093(5) Uani 0.500(7) 1 d DG U P A -2
H6B H 0.1600 0.9306 0.1792 0.112 Uiso 0.500(7) 1 calc R U P A -2
C7B C 0.2564(10) 0.8171(6) 0.2185(5) 0.191(8) Uani 0.500(7) 1 d D U P A -2
H7BA H 0.2777 0.7773 0.1966 0.286 Uiso 0.500(7) 1 calc R U P A -2
H7BB H 0.1925 0.8137 0.2204 0.286 Uiso 0.500(7) 1 calc R U P A -2
H7BC H 0.2819 0.8058 0.2481 0.286 Uiso 0.500(7) 1 calc R U P A -2

loop_
_atom_site_aniso_label
_atom_site_aniso_U_11
_atom_site_aniso_U_22
_atom_site_aniso_U_33
_atom_site_aniso_U_23
_atom_site_aniso_U_13
_atom_site_aniso_U_12
Ca1 0.0285(3) 0.0258(3) 0.0327(3) -0.0002(2) 0.0002(3) 0.0018(3)
Si1 0.0430(6) 0.0348(5) 0.0432(5) 0.0014(4) 0.0019(4) 0.0083(4)
Si2 0.0437(6) 0.0315(5) 0.0737(7) -0.0005(4) -0.0062(5) -0.0003(4)
O1 0.0519(15) 0.0340(11) 0.0364(12) 0.0061(9) 0.0137(10) -0.0005(10)
O2 0.0467(14) 0.0438(12) 0.0275(11) -0.0079(9) 0.0036(10) 0.0097(11)
N1 0.0232(13) 0.0392(13) 0.0250(13) 0.0038(10) 0.0013(10) 0.0021(11)
C7 0.0240(16) 0.0256(14) 0.0294(15) 0.0008(12) 0.0030(12) 0.0024(12)
N2 0.0215(13) 0.0413(14) 0.0305(13) 0.0089(10) 0.0011(10) 0.0009(11)
N4 0.0399(16) 0.0270(13) 0.0496(16) -0.0002(11) -0.0032(13) 0.0041(11)
N3 0.0264(13) 0.0352(13) 0.0232(12) -0.0014(10) -0.0012(10) -0.0005(11)
C14 0.0322(17) 0.0354(16) 0.0294(16) -0.0019(12) -0.0031(13) -0.0058(13)
C1 0.0295(17) 0.0414(17) 0.0323(17) 0.0037(13) 0.0045(14) 0.0104(14)
C6 0.0207(15) 0.0429(17) 0.0299(16) 0.0031(13) 0.0004(13) 0.0083(13)
C13 0.043(2) 0.0420(17) 0.0283(17) -0.0069(13) -0.0011(14) -0.0026(15)
C5 0.0305(18) 0.056(2) 0.0361(18) 0.0007(15) -0.0017(14) -0.0007(16)
C10 0.0308(17) 0.0421(17) 0.0391(18) 0.0083(14) 0.0045(14) -0.0050(14)
C8 0.0297(18) 0.0493(19) 0.0429(18) 0.0116(15) -0.0010(14) 0.0074(15)
C15 0.0365(19) 0.0441(18) 0.0380(18) 0.0010(14) -0.0034(15) -0.0007(15)
C9 0.0296(19) 0.059(2) 0.065(2) 0.0144(18) 0.0057(17) 0.0119(17)
C3 0.049(2) 0.092(3) 0.0273(18) 0.0041(18) -0.0041(16) 0.016(2)
C4 0.041(2) 0.081(3) 0.039(2) -0.0137(18) -0.0097(17) 0.005(2)
C16 0.049(2) 0.068(2) 0.0368(19) 0.0053(17) -0.0132(17) 0.0000(19)
C11 0.035(2) 0.052(2) 0.059(2) 0.0045(17) -0.0060(17) -0.0081(16)
C19 0.059(2) 0.060(2) 0.0382(19) -0.0138(17) 0.0101(17) 0.0132(19)
C17 0.065(3) 0.083(3) 0.0293(18) -0.0021(18) -0.0151(19) -0.003(2)
C18 0.062(3) 0.071(2) 0.0285(18) -0.0120(17) -0.0009(17) 0.001(2)
C2 0.051(2) 0.058(2) 0.0336(19) 0.0133(16) 0.0076(16) 0.0102(18)
C25 0.056(3) 0.048(2) 0.098(3) 0.007(2) 0.015(2) -0.0081(19)
C22 0.061(3) 0.126(4) 0.064(3) 0.013(3) -0.004(2) 0.037(3)
C12 0.092(3) 0.0411(19) 0.056(2) 0.0103(17) 0.027(2) -0.007(2)
C23 0.053(3) 0.050(2) 0.204(6) -0.007(3) -0.004(3) 0.000(2)
C20 0.046(3) 0.070(3) 0.125(4) 0.012(3) -0.004(3) -0.002(2)
C21 0.069(3) 0.071(3) 0.086(3) -0.026(2) 0.016(2) 0.015(2)
C24 0.100(4) 0.088(3) 0.095(4) 0.000(3) -0.030(3) -0.041(3)
C7A 0.100(9) 0.134(10) 0.107(9) -0.017(7) 0.016(7) 0.034(8)
C1A 0.107(7) 0.049(5) 0.041(5) -0.010(4) 0.012(5) 0.011(5)
C2A 0.094(8) 0.060(6) 0.032(5) -0.001(4) -0.009(5) 0.034(5)
C3A 0.049(5) 0.062(6) 0.043(5) -0.010(4) -0.016(4) -0.001(4)
C4A 0.085(8) 0.037(5) 0.040(7) 0.007(4) 0.001(5) -0.014(5)
C5A 0.114(8) 0.096(7) 0.053(6) -0.012(6) 0.006(6) 0.025(7)
C6A 0.076(8) 0.080(6) 0.071(7) -0.013(5) 0.024(6) -0.007(6)
C1B 0.069(8) 0.111(10) 0.062(7) -0.035(7) 0.012(6) 0.009(7)
C2B 0.069(7) 0.074(7) 0.052(5) -0.019(5) 0.008(5) 0.015(5)
C3B 0.137(9) 0.116(9) 0.096(9) -0.033(8) 0.027(7) 0.022(8)
C4B 0.161(18) 0.091(10) 0.050(9) -0.015(7) 0.021(11) 0.024(11)
C5B 0.22(3) 0.081(11) 0.056(10) -0.029(8) 0.030(13) -0.021(11)
C6B 0.110(8) 0.110(8) 0.060(6) -0.030(6) -0.022(6) 0.029(7)
C7B 0.219(14) 0.194(13) 0.159(12) -0.036(10) 0.079(11) -0.106(12)

loop_
_atom_type_symbol
_atom_type_description
_atom_type_scat_dispersion_real
_atom_type_scat_dispersion_imag
_atom_type_scat_source
C C 0.0033 0.0016 'International Tables Vol C Tables 4.2.6.8 and 6.1.1.4'
H H 0.0000 0.0000 'International Tables Vol C Tables 4.2.6.8 and 6.1.1.4'
Ca Ca 0.2262 0.3064 'International Tables Vol C Tables 4.2.6.8 and 6.1.1.4'
N N 0.0061 0.0033 'International Tables Vol C Tables 4.2.6.8 and 6.1.1.4'
O O 0.0106 0.0060 'International Tables Vol C Tables 4.2.6.8 and 6.1.1.4'
Si Si 0.0817 0.0704 'International Tables Vol C Tables 4.2.6.8 and 6.1.1.4'

loop_
_geom_angle_atom_site_label_1
_geom_angle_atom_site_label_2
_geom_angle_atom_site_label_3
_geom_angle
_geom_angle_site_symmetry_1
_geom_angle_site_symmetry_3
N4 Ca1 N1 121.92(8) . .
N4 Ca1 N3 126.88(8) . .
N1 Ca1 N3 111.08(8) . .
N4 Ca1 O2 85.37(8) . .
N1 Ca1 O2 129.47(7) . .
N3 Ca1 O2 62.20(7) . .
N4 Ca1 O1 83.88(8) . .
N1 Ca1 O1 61.52(7) . .
N3 Ca1 O1 121.29(7) . .
O2 Ca1 O1 168.01(7) . .
N4 Ca1 N3 131.45(8) . 2
N1 Ca1 N3 48.33(7) . 2
N3 Ca1 N3 86.41(8) . 2
O2 Ca1 N3 81.34(7) . 2
O1 Ca1 N3 109.85(7) . 2
N4 Ca1 N1 143.79(8) . 2
N1 Ca1 N1 76.24(8) . 2
N3 Ca1 N1 46.03(7) . 2
O2 Ca1 N1 107.39(6) . 2
O1 Ca1 N1 78.71(6) . 2
N3 Ca1 N1 84.54(6) 2 2
N4 Ca1 C7 130.25(8) . 2
N1 Ca1 C7 100.49(7) . 2
N3 Ca1 C7 24.96(7) . 2
O2 Ca1 C7 86.60(7) . 2
O1 Ca1 C7 96.33(7) . 2
N3 Ca1 C7 95.39(7) 2 2
N1 Ca1 C7 25.25(6) 2 2
N4 Ca1 Ca1 173.90(7) . 2
N1 Ca1 Ca1 57.90(5) . 2
N3 Ca1 Ca1 54.19(5) . 2
O2 Ca1 Ca1 90.55(5) . 2
O1 Ca1 Ca1 100.58(4) . 2
N3 Ca1 Ca1 43.14(5) 2 2
N1 Ca1 Ca1 42.03(4) 2 2
C7 Ca1 Ca1 53.80(5) 2 2
N4 Si1 C22 113.90(16) . .
N4 Si1 C20 110.65(16) . .
C22 Si1 C20 105.3(2) . .
N4 Si1 C21 114.81(17) . .
C22 Si1 C21 106.0(2) . .
C20 Si1 C21 105.5(2) . .
N4 Si2 C23 108.50(16) . .
N4 Si2 C25 115.05(16) . .
C23 Si2 C25 105.9(2) . .
N4 Si2 C24 115.38(18) . .
C23 Si2 C24 106.2(2) . .
C25 Si2 C24 105.1(2) . .
C1 O1 C12 116.3(2) . .
C1 O1 Ca1 119.55(16) . .
C12 O1 Ca1 124.0(2) . .
C13 O2 C19 116.9(2) . .
C13 O2 Ca1 122.50(16) . .
C19 O2 Ca1 120.57(18) . .
C7 N1 C6 126.5(2) . .
C7 N1 Ca1 104.19(17) . .
C6 N1 Ca1 127.74(18) . .
C7 N1 Ca1 79.81(15) . 2
C6 N1 Ca1 117.26(16) . 2
Ca1 N1 Ca1 80.08(6) . 2
N1 C7 N3 109.9(2) . 2
N1 C7 N2 125.0(2) . .
N3 C7 N2 125.0(2) 2 .
N1 C7 Ca1 74.95(15) . 2
N3 C7 Ca1 49.15(13) 2 2
N2 C7 Ca1 143.04(18) . 2
C7 N2 C8 121.4(2) . .
C7 N2 C10 122.3(2) . .
C8 N2 C10 116.3(2) . .
Si2 N4 Si1 123.28(15) . .
Si2 N4 Ca1 116.33(13) . .
Si1 N4 Ca1 120.31(13) . .
C7 N3 C14 126.1(2) 2 .
C7 N3 Ca1 105.89(16) 2 .
C14 N3 Ca1 125.78(18) . .
C7 N3 Ca1 82.37(15) 2 2
C14 N3 Ca1 115.57(16) . 2
Ca1 N3 Ca1 82.67(7) . 2
C15 C14 C13 117.9(3) . .
C15 C14 N3 127.6(3) . .
C13 C14 N3 114.2(3) . .
C2 C1 O1 124.3(3) . .
C2 C1 C6 121.1(3) . .
O1 C1 C6 114.6(2) . .
C5 C6 N1 127.0(3) . .
C5 C6 C1 117.4(3) . .
N1 C6 C1 115.2(3) . .
O2 C13 C18 124.3(3) . .
O2 C13 C14 115.1(2) . .
C18 C13 C14 120.6(3) . .
C6 C5 C4 121.3(3) . .
C6 C5 H5 119.4 . .
C4 C5 H5 119.4 . .
N2 C10 C11 112.6(2) . .
N2 C10 H10A 109.1 . .
C11 C10 H10A 109.1 . .
N2 C10 H10B 109.1 . .
C11 C10 H10B 109.1 . .
H10A C10 H10B 107.8 . .
N2 C8 C9 112.7(3) . .
N2 C8 H8A 109.1 . .
C9 C8 H8A 109.1 . .
N2 C8 H8B 109.1 . .
C9 C8 H8B 109.1 . .
H8A C8 H8B 107.8 . .
C16 C15 C14 121.5(3) . .
C16 C15 H15 119.3 . .
C14 C15 H15 119.3 . .
C8 C9 H9A 109.5 . .
C8 C9 H9B 109.5 . .
H9A C9 H9B 109.5 . .
C8 C9 H9C 109.5 . .
H9A C9 H9C 109.5 . .
H9B C9 H9C 109.5 . .
C4 C3 C2 120.1(3) . .
C4 C3 H3 120.0 . .
C2 C3 H3 120.0 . .
C3 C4 C5 120.0(3) . .
C3 C4 H4 120.0 . .
C5 C4 H4 120.0 . .
C17 C16 C15 119.7(3) . .
C17 C16 H16 120.1 . .
C15 C16 H16 120.1 . .
C10 C11 H11A 109.5 . .
C10 C11 H11B 109.5 . .
H11A C11 H11B 109.5 . .
C10 C11 H11C 109.5 . .
H11A C11 H11C 109.5 . .
H11B C11 H11C 109.5 . .
O2 C19 H19A 109.5 . .
O2 C19 H19B 109.5 . .
H19A C19 H19B 109.5 . .
O2 C19 H19C 109.5 . .
H19A C19 H19C 109.5 . .
H19B C19 H19C 109.5 . .
C16 C17 C18 120.7(3) . .
C16 C17 H17 119.6 . .
C18 C17 H17 119.6 . .
C13 C18 C17 119.5(3) . .
C13 C18 H18 120.3 . .
C17 C18 H18 120.3 . .
C1 C2 C3 120.1(3) . .
C1 C2 H2 120.0 . .
C3 C2 H2 120.0 . .
Si2 C25 H25A 109.5 . .
Si2 C25 H25B 109.5 . .
H25A C25 H25B 109.5 . .
Si2 C25 H25C 109.5 . .
H25A C25 H25C 109.5 . .
H25B C25 H25C 109.5 . .
Si1 C22 H22A 109.5 . .
Si1 C22 H22B 109.5 . .
H22A C22 H22B 109.5 . .
Si1 C22 H22C 109.5 . .
H22A C22 H22C 109.5 . .
H22B C22 H22C 109.5 . .
O1 C12 H12A 109.5 . .
O1 C12 H12B 109.5 . .
H12A C12 H12B 109.5 . .
O1 C12 H12C 109.5 . .
H12A C12 H12C 109.5 . .
H12B C12 H12C 109.5 . .
Si2 C23 H23A 109.5 . .
Si2 C23 H23B 109.5 . .
H23A C23 H23B 109.5 . .
Si2 C23 H23C 109.5 . .
H23A C23 H23C 109.5 . .
H23B C23 H23C 109.5 . .
Si1 C20 H20A 109.5 . .
Si1 C20 H20B 109.5 . .
H20A C20 H20B 109.5 . .
Si1 C20 H20C 109.5 . .
H20A C20 H20C 109.5 . .
H20B C20 H20C 109.5 . .
Si1 C21 H21A 109.5 . .
Si1 C21 H21B 109.5 . .
H21A C21 H21B 109.5 . .
Si1 C21 H21C 109.5 . .
H21A C21 H21C 109.5 . .
H21B C21 H21C 109.5 . .
Si2 C24 H24A 109.5 . .
Si2 C24 H24B 109.5 . .
H24A C24 H24B 109.5 . .
Si2 C24 H24C 109.5 . .
H24A C24 H24C 109.5 . .
H24B C24 H24C 109.5 . .
C1A C7A H7AA 109.5 . .
C1A C7A H7AB 109.5 . .
H7AA C7A H7AB 109.5 . .
C1A C7A H7AC 109.5 . .
H7AA C7A H7AC 109.5 . .
H7AB C7A H7AC 109.5 . .
C2A C1A C6A 120.0 . .
C2A C1A C7A 119.5(6) . .
C6A C1A C7A 120.4(6) . .
C3A C2A C1A 120.0 . .
C3A C2A H2A 120.0 . .
C1A C2A H2A 120.0 . .
C2A C3A C4A 120.0 . .
C2A C3A H3A 120.0 . .
C4A C3A H3A 120.0 . .
C5A C4A C3A 120.0 . .
C5A C4A H4A 120.0 . .
C3A C4A H4A 120.0 . .
C6A C5A C4A 120.0 . .
C6A C5A H5A 120.0 . .
C4A C5A H5A 120.0 . .
C5A C6A C1A 120.0 . .
C5A C6A H6A 120.0 . .
C1A C6A H6A 120.0 . .
C2B C1B C6B 120.0 . .
C2B C1B C7B 122.0(7) . .
C6B C1B C7B 117.9(7) . .
C3B C2B C1B 120.0 . .
C3B C2B H2B 120.0 . .
C1B C2B H2B 120.0 . .
C4B C3B C2B 120.0 . .
C4B C3B H3B 120.0 . .
C2B C3B H3B 120.0 . .
C3B C4B C5B 120.0 . .
C3B C4B H4B 120.0 . .
C5B C4B H4B 120.0 . .
C6B C5B C4B 120.0 . .
C6B C5B H5B 120.0 . .
C4B C5B H5B 120.0 . .
C5B C6B C1B 120.0 . .
C5B C6B H6B 120.0 . .
C1B C6B H6B 120.0 . .
C1B C7B H7BA 109.5 . .
C1B C7B H7BB 109.5 . .
H7BA C7B H7BB 109.5 . .
C1B C7B H7BC 109.5 . .
H7BA C7B H7BC 109.5 . .
H7BB C7B H7BC 109.5 . .

loop_
_geom_bond_atom_site_label_1
_geom_bond_atom_site_label_2
_geom_bond_distance
_geom_bond_site_symmetry_2
Ca1 N4 2.356(2) .
Ca1 N1 2.398(2) .
Ca1 N3 2.432(2) .
Ca1 O2 2.543(2) .
Ca1 O1 2.634(2) .
Ca1 N3 2.885(2) 2
Ca1 N1 3.034(2) 2
Ca1 C7 3.092(3) 2
Ca1 Ca1 3.5283(11) 2
Si1 N4 1.690(3) .
Si1 C22 1.856(4) .
Si1 C20 1.860(4) .
Si1 C21 1.879(4) .
Si2 N4 1.679(3) .
Si2 C23 1.842(4) .
Si2 C25 1.877(4) .
Si2 C24 1.879(4) .
O1 C1 1.386(4) .
O1 C12 1.432(4) .
O2 C13 1.376(4) .
O2 C19 1.437(3) .
N1 C7 1.340(3) .
N1 C6 1.403(3) .
N1 Ca1 3.034(2) 2
C7 N3 1.357(3) 2
C7 N2 1.365(3) .
C7 Ca1 3.092(3) 2
N2 C8 1.466(3) .
N2 C10 1.468(3) .
N3 C7 1.357(3) 2
N3 C14 1.411(4) .
N3 Ca1 2.885(2) 2
C14 C15 1.388(4) .
C14 C13 1.407(4) .
C1 C2 1.371(4) .
C1 C6 1.406(4) .
C6 C5 1.386(4) .
C13 C18 1.385(4) .
C5 C4 1.388(4) .
C5 H5 0.9300 .
C10 C11 1.516(4) .
C10 H10A 0.9700 .
C10 H10B 0.9700 .
C8 C9 1.517(4) .
C8 H8A 0.9700 .
C8 H8B 0.9700 .
C15 C16 1.381(4) .
C15 H15 0.9300 .
C9 H9A 0.9600 .
C9 H9B 0.9600 .
C9 H9C 0.9600 .
C3 C4 1.367(5) .
C3 C2 1.384(5) .
C3 H3 0.9300 .
C4 H4 0.9300 .
C16 C17 1.367(5) .
C16 H16 0.9300 .
C11 H11A 0.9600 .
C11 H11B 0.9600 .
C11 H11C 0.9600 .
C19 H19A 0.9600 .
C19 H19B 0.9600 .
C19 H19C 0.9600 .
C17 C18 1.389(5) .
C17 H17 0.9300 .
C18 H18 0.9300 .
C2 H2 0.9300 .
C25 H25A 0.9600 .
C25 H25B 0.9600 .
C25 H25C 0.9600 .
C22 H22A 0.9600 .
C22 H22B 0.9600 .
C22 H22C 0.9600 .
C12 H12A 0.9600 .
C12 H12B 0.9600 .
C12 H12C 0.9600 .
C23 H23A 0.9600 .
C23 H23B 0.9600 .
C23 H23C 0.9600 .
C20 H20A 0.9600 .
C20 H20B 0.9600 .
C20 H20C 0.9600 .
C21 H21A 0.9600 .
C21 H21B 0.9600 .
C21 H21C 0.9600 .
C24 H24A 0.9600 .
C24 H24B 0.9600 .
C24 H24C 0.9600 .
C7A C1A 1.476(5) .
C7A H7AA 0.9600 .
C7A H7AB 0.9600 .
C7A H7AC 0.9600 .
C1A C2A 1.3900 .
C1A C6A 1.3900 .
C2A C3A 1.3900 .
C2A H2A 0.9300 .
C3A C4A 1.3900 .
C3A H3A 0.9300 .
C4A C5A 1.3900 .
C4A H4A 0.9300 .
C5A C6A 1.3900 .
C5A H5A 0.9300 .
C6A H6A 0.9300 .
C1B C2B 1.3900 .
C1B C6B 1.3900 .
C1B C7B 1.485(5) .
C2B C3B 1.3900 .
C2B H2B 0.9300 .
C3B C4B 1.3900 .
C3B H3B 0.9300 .
C4B C5B 1.3900 .
C4B H4B 0.9300 .
C5B C6B 1.3900 .
C5B H5B 0.9300 .
C6B H6B 0.9300 .
C7B H7BA 0.9600 .
C7B H7BB 0.9600 .
C7B H7BC 0.9600 .

loop_
_geom_torsion_atom_site_label_1
_geom_torsion_atom_site_label_2
_geom_torsion_atom_site_label_3
_geom_torsion_atom_site_label_4
_geom_torsion
_geom_torsion_site_symmetry_1
_geom_torsion_site_symmetry_4
C6 N1 C7 N3 -151.6(3) . 2
Ca1 N1 C7 N3 41.8(2) . 2
Ca1 N1 C7 N3 -35.14(18) 2 2
C6 N1 C7 N2 28.8(4) . .
Ca1 N1 C7 N2 -137.8(2) . .
Ca1 N1 C7 N2 145.3(3) 2 .
C6 N1 C7 Ca1 -116.5(3) . 2
Ca1 N1 C7 Ca1 76.93(9) . 2
N1 C7 N2 C8 23.7(4) . .
N3 C7 N2 C8 -155.9(3) 2 .
Ca1 C7 N2 C8 137.5(3) 2 .
N1 C7 N2 C10 -152.9(3) . .
N3 C7 N2 C10 27.5(4) 2 .
Ca1 C7 N2 C10 -39.1(4) 2 .
C23 Si2 N4 Si1 166.9(2) . .
C25 Si2 N4 Si1 48.5(2) . .
C24 Si2 N4 Si1 -74.1(3) . .
C23 Si2 N4 Ca1 -10.0(2) . .
C25 Si2 N4 Ca1 -128.38(17) . .
C24 Si2 N4 Ca1 109.0(2) . .
C22 Si1 N4 Si2 -83.1(2) . .
C20 Si1 N4 Si2 158.6(2) . .
C21 Si1 N4 Si2 39.3(3) . .
C22 Si1 N4 Ca1 93.7(2) . .
C20 Si1 N4 Ca1 -24.6(2) . .
C21 Si1 N4 Ca1 -143.85(18) . .
C7 N3 C14 C15 20.4(4) 2 .
Ca1 N3 C14 C15 -179.0(2) . .
Ca1 N3 C14 C15 -79.2(3) 2 .
C7 N3 C14 C13 -166.4(3) 2 .
Ca1 N3 C14 C13 -5.8(3) . .
Ca1 N3 C14 C13 94.0(2) 2 .
C12 O1 C1 C2 -9.3(4) . .
Ca1 O1 C1 C2 167.9(2) . .
C12 O1 C1 C6 171.2(3) . .
Ca1 O1 C1 C6 -11.6(3) . .
C7 N1 C6 C5 30.0(4) . .
Ca1 N1 C6 C5 -166.5(2) . .
Ca1 N1 C6 C5 -67.6(3) 2 .
C7 N1 C6 C1 -156.6(3) . .
Ca1 N1 C6 C1 6.8(3) . .
Ca1 N1 C6 C1 105.7(2) 2 .
C2 C1 C6 C5 -1.5(4) . .
O1 C1 C6 C5 177.9(3) . .
C2 C1 C6 N1 -175.5(3) . .
O1 C1 C6 N1 4.0(4) . .
C19 O2 C13 C18 -2.3(4) . .
Ca1 O2 C13 C18 176.2(3) . .
C19 O2 C13 C14 178.7(3) . .
Ca1 O2 C13 C14 -2.9(3) . .
C15 C14 C13 O2 179.1(3) . .
N3 C14 C13 O2 5.2(4) . .
C15 C14 C13 C18 0.0(4) . .
N3 C14 C13 C18 -173.9(3) . .
N1 C6 C5 C4 174.4(3) . .
C1 C6 C5 C4 1.2(4) . .
C7 N2 C10 C11 121.3(3) . .
C8 N2 C10 C11 -55.4(3) . .
C7 N2 C8 C9 131.5(3) . .
C10 N2 C8 C9 -51.7(4) . .
C13 C14 C15 C16 0.7(4) . .
N3 C14 C15 C16 173.7(3) . .
C2 C3 C4 C5 -0.3(5) . .
C6 C5 C4 C3 -0.4(5) . .
C14 C15 C16 C17 -0.3(5) . .
C15 C16 C17 C18 -0.8(6) . .
O2 C13 C18 C17 179.9(3) . .
C14 C13 C18 C17 -1.0(5) . .
C16 C17 C18 C13 1.4(6) . .
O1 C1 C2 C3 -178.5(3) . .
C6 C1 C2 C3 0.9(5) . .
C4 C3 C2 C1 0.0(5) . .
C6A C1A C2A C3A 0.0 . .
C7A C1A C2A C3A -175.9(9) . .
C1A C2A C3A C4A 0.0 . .
C2A C3A C4A C5A 0.0 . .
C3A C4A C5A C6A 0.0 . .
C4A C5A C6A C1A 0.0 . .
C2A C1A C6A C5A 0.0 . .
C7A C1A C6A C5A 175.9(9) . .
C6B C1B C2B C3B 0.0 . .
C7B C1B C2B C3B 175.8(10) . .
C1B C2B C3B C4B 0.0 . .
C2B C3B C4B C5B 0.0 . .
C3B C4B C5B C6B 0.0 . .
C4B C5B C6B C1B 0.0 . .
C2B C1B C6B C5B 0.0 . .
C7B C1B C6B C5B -176.0(9) . .
